data_1512927
loop_
_publ_author_name
'Timothy J. Boyle'
'Leigh Anna M. Ottley'
'Todd M. Alam'
'Mark A. Rodriguez'
'Pin Yang'
'Sarah K. Mcintyre'

_publ_section_title
;
 Structural characterization of methanol substituted lanthanum halides
;
_journal_issue 7
_journal_name_full Polyhedron
_journal_page_first 1784
_journal_page_last 1795
_journal_paper_doi 10.1016/j.poly.2010.02.027
_journal_volume 29
_journal_year 2010
_chemical_formula_sum 'C5 H15 Br3 La O5'
_chemical_formula_weight 533.81
_chemical_name_systematic
; 
 ? 
;
_space_group_IT_number 33
_symmetry_cell_setting orthorhombic
_symmetry_space_group_name_Hall 'P 2c -2n'
_symmetry_space_group_name_H-M 'P n a 21'
_atom_sites_solution_hydrogens geom
_atom_sites_solution_primary direct
_atom_sites_solution_secondary difmap
_audit_creation_method SHELXL-97
_cell_angle_alpha 90.00
_cell_angle_beta 90.00
_cell_angle_gamma 90.00
_cell_formula_units_Z 4
_cell_length_a 12.3556(14)
_cell_length_b 9.9655(11)
_cell_length_c 12.5633(14)
_cell_measurement_reflns_used 7227
_cell_measurement_temperature 173(2)
_cell_measurement_theta_max 25.01
_cell_measurement_theta_min 2.61
_cell_volume 1546.9(3)
_computing_cell_refinement 'Bruker SMART'
_computing_data_collection 'Bruker SMART'
_computing_data_reduction 'Bruker SAINT'
_computing_molecular_graphics 'Bruker SHELXTL'
_computing_publication_material 'Bruker SHELXTL'
_computing_structure_refinement 'SHELXL-97 (Sheldrick, 1997)'
_computing_structure_solution 'SHELXS-97 (Sheldrick, 1990)'
_diffrn_ambient_temperature 173(2)
_diffrn_measured_fraction_theta_full 0.992
_diffrn_measured_fraction_theta_max 0.992
_diffrn_measurement_device_type 'CCD area detector'
_diffrn_measurement_method 'phi and omega scans'
_diffrn_radiation_monochromator graphite
_diffrn_radiation_source 'fine-focus sealed tube'
_diffrn_radiation_type MoK\a
_diffrn_radiation_wavelength 0.71073
_diffrn_reflns_av_R_equivalents 0.0539
_diffrn_reflns_av_sigmaI/netI 0.0587
_diffrn_reflns_limit_h_max 14
_diffrn_reflns_limit_h_min -14
_diffrn_reflns_limit_k_max 11
_diffrn_reflns_limit_k_min -11
_diffrn_reflns_limit_l_max 14
_diffrn_reflns_limit_l_min -14
_diffrn_reflns_number 8919
_diffrn_reflns_theta_full 25.03
_diffrn_reflns_theta_max 25.03
_diffrn_reflns_theta_min 2.61
_exptl_absorpt_coefficient_mu 10.506
_exptl_absorpt_correction_T_max 0.283
_exptl_absorpt_correction_T_min 0.141
_exptl_absorpt_correction_type empirical
_exptl_absorpt_process_details SADABS
_exptl_crystal_colour colorless
_exptl_crystal_density_diffrn 2.292
_exptl_crystal_density_meas ?
_exptl_crystal_density_method 'not measured'
_exptl_crystal_description irregular
_exptl_crystal_F_000 988
_exptl_crystal_size_max 0.2
_exptl_crystal_size_mid 0.18
_exptl_crystal_size_min 0.12
_refine_diff_density_max 4.537
_refine_diff_density_min -1.946
_refine_diff_density_rms 0.270
_refine_ls_abs_structure_details 'Flack H D (1983), Acta Cryst. A39, 876-881'
_refine_ls_abs_structure_Flack -10(10)
_refine_ls_extinction_method none
_refine_ls_goodness_of_fit_ref 1.046
_refine_ls_hydrogen_treatment constr
_refine_ls_matrix_type full
_refine_ls_number_parameters 132
_refine_ls_number_reflns 2642
_refine_ls_number_restraints 1
_refine_ls_restrained_S_all 1.046
_refine_ls_R_factor_all 0.0464
_refine_ls_R_factor_gt 0.0458
_refine_ls_shift/su_max 0.002
_refine_ls_shift/su_mean 0.000
_refine_ls_structure_factor_coef Fsqd
_refine_ls_weighting_details 'calc w=1/[\s^2^(Fo^2^)+(0.0741P)^2^+4.3257P] where P=(Fo^2^+2Fc^2^)/3'
_refine_ls_weighting_scheme calc
_refine_ls_wR_factor_gt 0.1135
_refine_ls_wR_factor_ref 0.1139
_reflns_number_gt 2566
_reflns_number_total 2642
_reflns_threshold_expression >2sigma(I)
_cod_data_source_file 2010-1784.cif
_cod_data_source_block 8ap182ssn
_cod_depositor_comments
;
The following automatic conversions were performed:

'_symmetry_cell_setting' value 'Orthorhombic' changed to
'orthorhombic' according to the built-in table from CIF Core
dictionary named 'cif_core.dic' version 2.4.1 from 2010-06-29.

Automatic conversion script
Id: cif_fix_values 1891 2012-01-12 08:04:46Z andrius 

The following automatic conversions were performed:

'_exptl_crystal_density_meas' value 'not measured' was changed to '?'
- the value is perceived as not measured.

Automatic conversion script
Id: cif_fix_values 3008 2015-01-20 13:52:24Z robertas 
;
_cod_original_sg_symbol_H-M Pna2(1)
_cod_database_code 1512927

loop_
_symmetry_equiv_pos_as_xyz
'x, y, z'
'-x, -y, z+1/2'
'x+1/2, -y+1/2, z'
'-x+1/2, y+1/2, z+1/2'

loop_
_atom_site_label
_atom_site_type_symbol
_atom_site_fract_x
_atom_site_fract_y
_atom_site_fract_z
_atom_site_U_iso_or_equiv
_atom_site_adp_type
_atom_site_occupancy
_atom_site_symmetry_multiplicity
_atom_site_calc_flag
_atom_site_refinement_flags
La1 La 0.40380(4) 0.12091(5) 0.73830(5) 0.01101(18) Uani 1 1 d .
Br2 Br 0.60281(7) 0.00810(11) 0.63448(8) 0.0164(3) Uani 1 1 d .
Br3 Br 0.52682(8) 0.24718(10) 0.92148(9) 0.0206(3) Uani 1 1 d .
Br1 Br 0.25596(8) 0.16582(10) 0.55513(10) 0.0171(2) Uani 1 1 d .
O2 O 0.2936(6) 0.3338(7) 0.7727(6) 0.0191(16) Uani 1 1 d .
C5 C 0.2698(10) -0.1948(15) 0.6448(12) 0.034(3) Uani 1 1 d .
H5A H 0.2592 -0.2487 0.7091 0.051 Uiso 1 1 calc R
H5B H 0.2771 -0.2543 0.5831 0.051 Uiso 1 1 calc R
H5C H 0.2074 -0.1355 0.6345 0.051 Uiso 1 1 calc R
C2 C 0.2889(9) 0.4382(12) 0.8516(9) 0.022(2) Uani 1 1 d .
H2A H 0.3301 0.4107 0.9145 0.032 Uiso 1 1 calc R
H2B H 0.2134 0.4542 0.8715 0.032 Uiso 1 1 calc R
H2C H 0.3201 0.5208 0.8223 0.032 Uiso 1 1 calc R
O5 O 0.3665(7) -0.1152(7) 0.6559(7) 0.0205(17) Uani 1 1 d .
O1 O 0.5065(6) 0.3104(7) 0.6461(6) 0.0174(15) Uani 1 1 d .
O3 O 0.2313(6) 0.0720(8) 0.8392(6) 0.0214(17) Uani 1 1 d .
O4 O 0.4452(7) -0.0622(8) 0.8748(6) 0.0250(18) Uani 1 1 d .
C1 C 0.4903(11) 0.4517(12) 0.6424(12) 0.033(3) Uani 1 1 d .
H1A H 0.4129 0.4709 0.6357 0.049 Uiso 1 1 calc R
H1B H 0.5290 0.4891 0.5811 0.049 Uiso 1 1 calc R
H1C H 0.5180 0.4923 0.7080 0.049 Uiso 1 1 calc R
C4 C 0.4876(9) -0.1953(12) 0.8678(10) 0.026(3) Uani 1 1 d .
H4A H 0.5013 -0.2176 0.7930 0.040 Uiso 1 1 calc R
H4B H 0.4351 -0.2588 0.8975 0.040 Uiso 1 1 calc R
H4C H 0.5554 -0.2008 0.9080 0.040 Uiso 1 1 calc R
C3 C 0.1940(10) -0.0420(13) 0.8975(10) 0.028(3) Uani 1 1 d .
H3A H 0.2399 -0.1195 0.8813 0.042 Uiso 1 1 calc R
H3B H 0.1191 -0.0619 0.8773 0.042 Uiso 1 1 calc R
H3C H 0.1973 -0.0228 0.9739 0.042 Uiso 1 1 calc R

loop_
_atom_site_aniso_label
_atom_site_aniso_U_11
_atom_site_aniso_U_22
_atom_site_aniso_U_33
_atom_site_aniso_U_23
_atom_site_aniso_U_13
_atom_site_aniso_U_12
La1 0.0183(3) 0.0031(3) 0.0116(3) 0.0001(2) 0.0006(2) 0.00022(18)
Br2 0.0211(5) 0.0093(5) 0.0188(5) -0.0031(5) 0.0020(4) 0.0006(4)
Br3 0.0268(5) 0.0159(6) 0.0191(5) 0.0011(4) -0.0043(4) -0.0052(4)
Br1 0.0277(5) 0.0099(5) 0.0137(5) -0.0017(5) -0.0028(4) 0.0034(4)
O2 0.033(4) 0.006(4) 0.018(4) -0.005(3) 0.000(3) 0.000(3)
C5 0.031(6) 0.030(8) 0.040(8) -0.007(7) 0.007(5) -0.008(5)
C2 0.033(6) 0.018(6) 0.014(5) -0.011(5) 0.001(4) 0.005(5)
O5 0.033(4) 0.004(4) 0.024(4) -0.005(3) 0.001(4) -0.004(3)
O1 0.031(4) 0.000(4) 0.021(4) 0.003(3) 0.001(3) 0.001(3)
O3 0.030(4) 0.012(4) 0.022(4) 0.010(4) 0.007(3) 0.002(3)
O4 0.051(5) 0.007(4) 0.017(4) 0.003(3) 0.003(3) 0.012(3)
C1 0.040(7) 0.010(6) 0.047(8) 0.001(6) -0.002(6) -0.001(5)
C4 0.030(6) 0.014(6) 0.035(7) 0.009(6) -0.009(5) 0.008(5)
C3 0.046(7) 0.015(6) 0.024(6) 0.004(5) 0.004(5) -0.001(5)

loop_
_atom_type_symbol
_atom_type_description
_atom_type_scat_dispersion_real
_atom_type_scat_dispersion_imag
_atom_type_scat_source
C C 0.0033 0.0016 'International Tables Vol C Tables 4.2.6.8 and 6.1.1.4'
H H 0.0000 0.0000 'International Tables Vol C Tables 4.2.6.8 and 6.1.1.4'
O O 0.0106 0.0060 'International Tables Vol C Tables 4.2.6.8 and 6.1.1.4'
Br Br -0.2901 2.4595 'International Tables Vol C Tables 4.2.6.8 and 6.1.1.4'
La La -0.2871 2.4523 'International Tables Vol C Tables 4.2.6.8 and 6.1.1.4'

loop_
_geom_angle_atom_site_label_1
_geom_angle_atom_site_label_2
_geom_angle_atom_site_label_3
_geom_angle
O3 La1 O1 142.1(2)
O3 La1 O4 72.2(3)
O1 La1 O4 137.1(3)
O3 La1 O2 68.1(2)
O1 La1 O2 74.2(2)
O4 La1 O2 125.8(2)
O3 La1 O5 82.9(3)
O1 La1 O5 125.0(3)
O4 La1 O5 70.0(3)
O2 La1 O5 136.1(3)
O3 La1 Br1 84.22(18)
O1 La1 Br1 80.95(17)
O4 La1 Br1 138.60(19)
O2 La1 Br1 71.26(17)
O5 La1 Br1 73.75(18)
O3 La1 Br2 146.76(18)
O1 La1 Br2 70.90(16)
O4 La1 Br2 81.98(17)
O2 La1 Br2 145.08(18)
O5 La1 Br2 68.59(19)
Br1 La1 Br2 102.91(3)
O3 La1 Br3 97.02(19)
O1 La1 Br3 77.77(17)
O4 La1 Br3 71.73(19)
O2 La1 Br3 78.13(17)
O5 La1 Br3 139.77(18)
Br1 La1 Br3 146.46(3)
Br2 La1 Br3 94.28(3)
C2 O2 La1 137.6(6)
O5 C5 H5A 109.5
O5 C5 H5B 109.5
H5A C5 H5B 109.5
O5 C5 H5C 109.5
H5A C5 H5C 109.5
H5B C5 H5C 109.5
O2 C2 H2A 109.5
O2 C2 H2B 109.5
H2A C2 H2B 109.5
O2 C2 H2C 109.5
H2A C2 H2C 109.5
H2B C2 H2C 109.5
C5 O5 La1 132.9(7)
C1 O1 La1 132.6(7)
C3 O3 La1 133.1(7)
C4 O4 La1 134.0(6)
O1 C1 H1A 109.5
O1 C1 H1B 109.5
H1A C1 H1B 109.5
O1 C1 H1C 109.5
H1A C1 H1C 109.5
H1B C1 H1C 109.5
O4 C4 H4A 109.5
O4 C4 H4B 109.5
H4A C4 H4B 109.5
O4 C4 H4C 109.5
H4A C4 H4C 109.5
H4B C4 H4C 109.5
O3 C3 H3A 109.5
O3 C3 H3B 109.5
H3A C3 H3B 109.5
O3 C3 H3C 109.5
H3A C3 H3C 109.5
H3B C3 H3C 109.5

loop_
_geom_bond_atom_site_label_1
_geom_bond_atom_site_label_2
_geom_bond_distance
La1 O3 2.527(7)
La1 O1 2.553(7)
La1 O4 2.556(7)
La1 O2 2.558(7)
La1 O5 2.612(7)
La1 Br1 2.9719(13)
La1 Br2 3.0020(11)
La1 Br3 3.0315(12)
O2 C2 1.438(13)
C5 O5 1.440(14)
C5 H5A 0.9800
C5 H5B 0.9800
C5 H5C 0.9800
C2 H2A 0.9800
C2 H2B 0.9800
C2 H2C 0.9800
O1 C1 1.422(14)
O3 C3 1.428(14)
O4 C4 1.429(14)
C1 H1A 0.9800
C1 H1B 0.9800
C1 H1C 0.9800
C4 H4A 0.9800
C4 H4B 0.9800
C4 H4C 0.9800
C3 H3A 0.9800
C3 H3B 0.9800
C3 H3C 0.9800
